data_7160549
loop_
_publ_author_name
'Averdunk, Conrad'
'Wegner, Hermann A.'

_publ_section_title
;
 Systematic investigation of the structure-property relationship of
 substituted <i>p</i>-alkoxy-azothiophenes.
;
_journal_issue 24
_journal_name_full 'Organic &amp; biomolecular chemistry'
_journal_page_first 5805
_journal_page_last 5811
_journal_paper_doi 10.1039/d5ob00506j
_journal_volume 23
_journal_year 2025
_chemical_formula_sum 'C20 H28 N2 O2 S'
_chemical_formula_weight 360.50
_space_group_crystal_system monoclinic
_space_group_IT_number 15
_space_group_name_Hall '-C 2yc'
_space_group_name_H-M_alt 'C 1 2/c 1'
_atom_sites_solution_hydrogens geom
_atom_sites_solution_primary dual
_atom_sites_solution_secondary difmap
_audit_creation_method SHELXL-2018/3
_audit_update_record
;
2025-02-19 deposited with the CCDC.	2025-05-13 downloaded from the CCDC.
;
_cell_angle_alpha 90
_cell_angle_beta 92.350(2)
_cell_angle_gamma 90
_cell_formula_units_Z 8
_cell_length_a 43.9751(17)
_cell_length_b 7.6060(3)
_cell_length_c 11.7129(5)
_cell_measurement_reflns_used 9457
_cell_measurement_temperature 100(2)
_cell_measurement_theta_max 35.97
_cell_measurement_theta_min 2.72
_cell_volume 3914.4(3)
_computing_cell_refinement 'Bruker SAINT'
_computing_data_collection 'Bruker APEX2'
_computing_data_reduction 'Bruker SAINT'
_computing_molecular_graphics 'Bruker SHELXTL'
_computing_publication_material 'Bruker SHELXTL'
_computing_structure_refinement 'SHELXL-2018/3 (Sheldrick, 2018)'
_computing_structure_solution 'SHELXT 2018/2 (Sheldrick, 2018)'
_diffrn_ambient_temperature 100(2)
_diffrn_detector_area_resol_mean 7.3910
_diffrn_measured_fraction_theta_full 0.996
_diffrn_measured_fraction_theta_max 0.998
_diffrn_measurement_device_type 'Bruker APEX-II CCD'
_diffrn_measurement_method '\f and \w scans'
_diffrn_radiation_type MoK\a
_diffrn_radiation_wavelength 0.71073
_diffrn_reflns_av_R_equivalents 0.0697
_diffrn_reflns_av_unetI/netI 0.0311
_diffrn_reflns_Laue_measured_fraction_full 0.996
_diffrn_reflns_Laue_measured_fraction_max 0.998
_diffrn_reflns_limit_h_max 68
_diffrn_reflns_limit_h_min -68
_diffrn_reflns_limit_k_max 11
_diffrn_reflns_limit_k_min -11
_diffrn_reflns_limit_l_max 18
_diffrn_reflns_limit_l_min -18
_diffrn_reflns_number 108407
_diffrn_reflns_point_group_measured_fraction_full 0.996
_diffrn_reflns_point_group_measured_fraction_max 0.998
_diffrn_reflns_theta_full 25.242
_diffrn_reflns_theta_max 33.727
_diffrn_reflns_theta_min 1.854
_diffrn_source 'I\mS micro-focus sealed tube, multilayer optics'
_exptl_absorpt_coefficient_mu 0.181
_exptl_absorpt_correction_T_max 0.6280
_exptl_absorpt_correction_T_min 0.7471
_exptl_absorpt_correction_type none
_exptl_absorpt_process_details SADABS-2016/2
_exptl_crystal_colour orange
_exptl_crystal_density_diffrn 1.223
_exptl_crystal_density_method 'not measured'
_exptl_crystal_description needle
_exptl_crystal_F_000 1552
_exptl_crystal_recrystallization_method 'Re-crystallisation from solvent: ACN'
_exptl_crystal_size_max 0.738
_exptl_crystal_size_mid 0.518
_exptl_crystal_size_min 0.390
_refine_diff_density_max 0.545
_refine_diff_density_min -0.296
_refine_diff_density_rms 0.064
_refine_ls_extinction_method none
_refine_ls_goodness_of_fit_ref 1.066
_refine_ls_hydrogen_treatment constr
_refine_ls_matrix_type full
_refine_ls_number_parameters 228
_refine_ls_number_reflns 7793
_refine_ls_number_restraints 0
_refine_ls_restrained_S_all 1.066
_refine_ls_R_factor_all 0.0482
_refine_ls_R_factor_gt 0.0409
_refine_ls_shift/su_max 0.001
_refine_ls_shift/su_mean 0.000
_refine_ls_structure_factor_coef Fsqd
_refine_ls_weighting_details 'w=1/[\s^2^(Fo^2^)+(0.0573P)^2^+2.0837P] where P=(Fo^2^+2Fc^2^)/3'
_refine_ls_weighting_scheme calc
_refine_ls_wR_factor_gt 0.1057
_refine_ls_wR_factor_ref 0.1110
_reflns_Friedel_coverage 0.000
_reflns_number_gt 6795
_reflns_number_total 7793
_reflns_threshold_expression 'I > 2\s(I)'
_cod_data_source_file d5ob00506j2.cif
_cod_data_source_block DC23045_a
_cod_depositor_comments 'Adding full bibliography for 7160548--7160551.cif.'
_cod_original_sg_symbol_H-M 'C 2/c'
_cod_database_code 7160549
_shelx_shelxl_version_number 2018/3
_shelx_space_group_comment
; 
The symmetry employed for this shelxl refinement is uniquely defined 
by the following loop, which should always be used as a source of 
symmetry information in preference to the above space-group names. 
They are only intended as comments. 
;
_shelx_estimated_absorpt_t_min 0.878
_shelx_estimated_absorpt_t_max 0.933

loop_
_space_group_symop_operation_xyz
'x, y, z'
'-x, y, -z+1/2'
'x+1/2, y+1/2, z'
'-x+1/2, y+1/2, -z+1/2'
'-x, -y, -z'
'x, -y, z-1/2'
'-x+1/2, -y+1/2, -z'
'x+1/2, -y+1/2, z-1/2'

loop_
_atom_site_label
_atom_site_type_symbol
_atom_site_fract_x
_atom_site_fract_y
_atom_site_fract_z
_atom_site_U_iso_or_equiv
_atom_site_adp_type
_atom_site_occupancy
_atom_site_site_symmetry_order
_atom_site_calc_flag
_atom_site_refinement_flags_posn
_atom_site_refinement_flags_adp
_atom_site_refinement_flags_occupancy
_atom_site_disorder_assembly
_atom_site_disorder_group
S1 S 0.30933(2) 0.54873(3) 0.25516(2) 0.01609(6) Uani 1 1 d . . . . .
O1 O 0.49040(2) 0.25785(9) 0.41936(5) 0.01839(13) Uani 1 1 d . . . . .
O2 O 0.25398(2) 0.65332(11) 0.16810(6) 0.02401(15) Uani 1 1 d . . . . .
N1 N 0.37220(2) 0.45497(10) 0.28780(6) 0.01517(13) Uani 1 1 d . . . . .
N2 N 0.36630(2) 0.47119(10) 0.18095(6) 0.01582(13) Uani 1 1 d . . . . .
C1 C 0.46122(2) 0.30858(11) 0.39204(7) 0.01495(14) Uani 1 1 d . . . . .
C2 C 0.44002(2) 0.35561(12) 0.47135(7) 0.01644(15) Uani 1 1 d . . . . .
H2 H 0.445429 0.355362 0.550714 0.020 Uiso 1 1 calc R U . . .
C3 C 0.41072(2) 0.40314(12) 0.43314(7) 0.01604(14) Uani 1 1 d . . . . .
H3 H 0.396125 0.434718 0.487104 0.019 Uiso 1 1 calc R U . . .
C4 C 0.40254(2) 0.40502(11) 0.31696(7) 0.01430(14) Uani 1 1 d . . . . .
C5 C 0.42419(2) 0.35710(12) 0.23743(7) 0.01579(14) Uani 1 1 d . . . . .
H5 H 0.418834 0.357400 0.158032 0.019 Uiso 1 1 calc R U . . .
C6 C 0.45321(2) 0.30967(12) 0.27480(7) 0.01641(15) Uani 1 1 d . . . . .
H6 H 0.467820 0.277645 0.220989 0.020 Uiso 1 1 calc R U . . .
C7 C 0.33676(2) 0.51883(11) 0.15292(7) 0.01528(14) Uani 1 1 d . . . . .
C8 C 0.32520(2) 0.55016(13) 0.04415(7) 0.01937(16) Uani 1 1 d . . . . .
H00N H 0.336875 0.539979 -0.021983 0.023 Uiso 1 1 calc R U . . .
C9 C 0.29418(2) 0.59905(13) 0.04050(7) 0.02021(16) Uani 1 1 d . . . . .
H00Q H 0.282682 0.625144 -0.027827 0.024 Uiso 1 1 calc R U . . .
C10 C 0.28270(2) 0.60427(12) 0.14734(7) 0.01737(15) Uani 1 1 d . . . . .
C11 C 0.24475(2) 0.63879(16) 0.28351(9) 0.0275(2) Uani 1 1 d . . . . .
H00T H 0.223779 0.680802 0.288339 0.041 Uiso 1 1 calc R U . . .
H00U H 0.258246 0.710080 0.333499 0.041 Uiso 1 1 calc R U . . .
H00V H 0.245918 0.515548 0.307696 0.041 Uiso 1 1 calc R U . . .
C12 C 0.50036(2) 0.25429(12) 0.53777(7) 0.01707(15) Uani 1 1 d . . . . .
H00L H 0.487577 0.172674 0.580911 0.020 Uiso 1 1 calc R U . . .
H00M H 0.498852 0.373034 0.571695 0.020 Uiso 1 1 calc R U . . .
C13 C 0.53309(2) 0.19277(12) 0.54240(7) 0.01753(15) Uani 1 1 d . . . . .
H00O H 0.545495 0.276229 0.499108 0.021 Uiso 1 1 calc R U . . .
H00P H 0.534250 0.076471 0.504872 0.021 Uiso 1 1 calc R U . . .
C14 C 0.54639(2) 0.17842(12) 0.66397(7) 0.01820(15) Uani 1 1 d . . . . .
H00H H 0.534243 0.093394 0.707012 0.022 Uiso 1 1 calc R U . . .
H00I H 0.544997 0.294217 0.701994 0.022 Uiso 1 1 calc R U . . .
C15 C 0.57957(2) 0.11900(12) 0.66733(7) 0.01762(15) Uani 1 1 d . . . . .
H00J H 0.580856 0.003082 0.629389 0.021 Uiso 1 1 calc R U . . .
H00K H 0.591593 0.203645 0.623481 0.021 Uiso 1 1 calc R U . . .
C16 C 0.59358(2) 0.10456(12) 0.78808(7) 0.01816(15) Uani 1 1 d . . . . .
H00B H 0.592650 0.220933 0.825642 0.022 Uiso 1 1 calc R U . . .
H16 H 0.581393 0.021348 0.832384 0.022 Uiso 1 1 calc R U . . .
C17 C 0.62652(2) 0.04233(12) 0.79075(8) 0.01868(16) Uani 1 1 d . . . . .
H17 H 0.627702 -0.068043 0.746355 0.022 Uiso 1 1 calc R U . . .
H00E H 0.639031 0.131587 0.752899 0.022 Uiso 1 1 calc R U . . .
C18 C 0.63987(2) 0.01031(14) 0.91088(8) 0.02146(17) Uani 1 1 d . . . . .
H00F H 0.628632 -0.086831 0.946384 0.026 Uiso 1 1 calc R U . . .
H00G H 0.637109 0.117227 0.957533 0.026 Uiso 1 1 calc R U . . .
C19 C 0.67360(2) -0.03595(14) 0.91179(10) 0.02464(19) Uani 1 1 d . . . . .
H00R H 0.676172 -0.146131 0.868232 0.030 Uiso 1 1 calc R U . . .
H00S H 0.684603 0.058334 0.872358 0.030 Uiso 1 1 calc R U . . .
C20 C 0.68783(3) -0.0594(2) 1.03119(13) 0.0418(3) Uani 1 1 d . . . . .
H00W H 0.709638 -0.083213 1.026134 0.063 Uiso 1 1 calc R U . . .
H00X H 0.678066 -0.158228 1.068905 0.063 Uiso 1 1 calc R U . . .
H00Y H 0.684979 0.048173 1.075555 0.063 Uiso 1 1 calc R U . . .

loop_
_atom_site_aniso_label
_atom_site_aniso_U_11
_atom_site_aniso_U_22
_atom_site_aniso_U_33
_atom_site_aniso_U_23
_atom_site_aniso_U_13
_atom_site_aniso_U_12
S1 0.01564(10) 0.02172(10) 0.01083(9) 0.00095(6) -0.00019(6) 0.00040(7)
O1 0.0140(3) 0.0287(3) 0.0123(2) 0.0011(2) -0.0013(2) 0.0015(2)
O2 0.0165(3) 0.0349(4) 0.0206(3) 0.0025(3) 0.0000(2) 0.0044(3)
N1 0.0154(3) 0.0183(3) 0.0116(3) 0.0003(2) -0.0010(2) -0.0005(2)
N2 0.0165(3) 0.0186(3) 0.0122(3) -0.0003(2) -0.0011(2) -0.0008(2)
C1 0.0144(3) 0.0180(3) 0.0124(3) 0.0009(3) -0.0005(2) -0.0010(3)
C2 0.0164(4) 0.0219(4) 0.0110(3) -0.0003(3) -0.0001(2) -0.0006(3)
C3 0.0162(4) 0.0210(4) 0.0110(3) -0.0006(3) 0.0007(2) 0.0001(3)
C4 0.0145(3) 0.0168(3) 0.0116(3) 0.0004(2) -0.0001(2) -0.0008(3)
C5 0.0162(3) 0.0203(4) 0.0108(3) 0.0005(3) 0.0001(2) -0.0002(3)
C6 0.0166(3) 0.0216(4) 0.0111(3) 0.0007(3) 0.0011(2) 0.0005(3)
C7 0.0154(3) 0.0191(3) 0.0114(3) -0.0007(3) -0.0004(2) -0.0009(3)
C8 0.0193(4) 0.0275(4) 0.0111(3) -0.0009(3) -0.0013(3) 0.0001(3)
C9 0.0189(4) 0.0283(4) 0.0132(3) -0.0002(3) -0.0037(3) 0.0010(3)
C10 0.0158(4) 0.0201(4) 0.0159(3) 0.0000(3) -0.0024(3) -0.0003(3)
C11 0.0216(4) 0.0354(5) 0.0260(5) 0.0041(4) 0.0071(3) 0.0055(4)
C12 0.0170(4) 0.0219(4) 0.0121(3) 0.0007(3) -0.0020(3) -0.0005(3)
C13 0.0170(4) 0.0207(4) 0.0147(3) -0.0004(3) -0.0020(3) -0.0001(3)
C14 0.0176(4) 0.0213(4) 0.0155(3) -0.0006(3) -0.0022(3) 0.0019(3)
C15 0.0177(4) 0.0191(4) 0.0159(3) -0.0007(3) -0.0019(3) 0.0008(3)
C16 0.0166(4) 0.0212(4) 0.0165(3) -0.0014(3) -0.0018(3) 0.0017(3)
C17 0.0170(4) 0.0201(4) 0.0188(4) -0.0007(3) -0.0012(3) 0.0011(3)
C18 0.0180(4) 0.0253(4) 0.0209(4) 0.0039(3) -0.0019(3) 0.0011(3)
C19 0.0175(4) 0.0244(4) 0.0317(5) 0.0075(4) -0.0037(3) 0.0005(3)
C20 0.0294(6) 0.0510(8) 0.0436(7) 0.0218(6) -0.0138(5) -0.0011(5)

loop_
_atom_type_symbol
_atom_type_description
_atom_type_scat_dispersion_real
_atom_type_scat_dispersion_imag
_atom_type_scat_source
C C 0.0033 0.0016 'International Tables Vol C Tables 4.2.6.8 and 6.1.1.4'
H H 0.0000 0.0000 'International Tables Vol C Tables 4.2.6.8 and 6.1.1.4'
N N 0.0061 0.0033 'International Tables Vol C Tables 4.2.6.8 and 6.1.1.4'
O O 0.0106 0.0060 'International Tables Vol C Tables 4.2.6.8 and 6.1.1.4'
S S 0.1246 0.1234 'International Tables Vol C Tables 4.2.6.8 and 6.1.1.4'

loop_
_geom_angle_atom_site_label_1
_geom_angle_atom_site_label_2
_geom_angle_atom_site_label_3
_geom_angle
_geom_angle_site_symmetry_1
_geom_angle_site_symmetry_3
_geom_angle_publ_flag
C10 S1 C7 89.84(4) . . ?
C1 O1 C12 118.53(7) . . ?
C10 O2 C11 116.92(8) . . ?
N2 N1 C4 114.51(7) . . ?
N1 N2 C7 114.35(7) . . ?
O1 C1 C2 124.46(7) . . ?
O1 C1 C6 115.25(7) . . ?
C2 C1 C6 120.29(8) . . ?
C1 C2 C3 119.25(7) . . ?
C1 C2 H2 120.4 . . ?
C3 C2 H2 120.4 . . ?
C4 C3 C2 120.95(8) . . ?
C4 C3 H3 119.5 . . ?
C2 C3 H3 119.5 . . ?
C3 C4 C5 119.30(8) . . ?
C3 C4 N1 116.19(7) . . ?
C5 C4 N1 124.51(7) . . ?
C6 C5 C4 119.99(7) . . ?
C6 C5 H5 120.0 . . ?
C4 C5 H5 120.0 . . ?
C5 C6 C1 120.23(8) . . ?
C5 C6 H6 119.9 . . ?
C1 C6 H6 119.9 . . ?
C8 C7 N2 125.28(8) . . ?
C8 C7 S1 111.90(7) . . ?
N2 C7 S1 122.81(6) . . ?
C7 C8 C9 113.22(8) . . ?
C7 C8 H00N 123.4 . . ?
C9 C8 H00N 123.4 . . ?
C10 C9 C8 111.82(8) . . ?
C10 C9 H00Q 124.1 . . ?
C8 C9 H00Q 124.1 . . ?
O2 C10 C9 123.78(8) . . ?
O2 C10 S1 122.96(7) . . ?
C9 C10 S1 113.22(7) . . ?
O2 C11 H00T 109.5 . . ?
O2 C11 H00U 109.5 . . ?
H00T C11 H00U 109.5 . . ?
O2 C11 H00V 109.5 . . ?
H00T C11 H00V 109.5 . . ?
H00U C11 H00V 109.5 . . ?
O1 C12 C13 106.99(7) . . ?
O1 C12 H00L 110.3 . . ?
C13 C12 H00L 110.3 . . ?
O1 C12 H00M 110.3 . . ?
C13 C12 H00M 110.3 . . ?
H00L C12 H00M 108.6 . . ?
C12 C13 C14 112.62(7) . . ?
C12 C13 H00O 109.1 . . ?
C14 C13 H00O 109.1 . . ?
C12 C13 H00P 109.1 . . ?
C14 C13 H00P 109.1 . . ?
H00O C13 H00P 107.8 . . ?
C13 C14 C15 112.08(7) . . ?
C13 C14 H00H 109.2 . . ?
C15 C14 H00H 109.2 . . ?
C13 C14 H00I 109.2 . . ?
C15 C14 H00I 109.2 . . ?
H00H C14 H00I 107.9 . . ?
C16 C15 C14 113.28(7) . . ?
C16 C15 H00J 108.9 . . ?
C14 C15 H00J 108.9 . . ?
C16 C15 H00K 108.9 . . ?
C14 C15 H00K 108.9 . . ?
H00J C15 H00K 107.7 . . ?
C17 C16 C15 112.93(7) . . ?
C17 C16 H00B 109.0 . . ?
C15 C16 H00B 109.0 . . ?
C17 C16 H16 109.0 . . ?
C15 C16 H16 109.0 . . ?
H00B C16 H16 107.8 . . ?
C18 C17 C16 113.53(8) . . ?
C18 C17 H17 108.9 . . ?
C16 C17 H17 108.9 . . ?
C18 C17 H00E 108.9 . . ?
C16 C17 H00E 108.9 . . ?
H17 C17 H00E 107.7 . . ?
C17 C18 C19 112.45(8) . . ?
C17 C18 H00F 109.1 . . ?
C19 C18 H00F 109.1 . . ?
C17 C18 H00G 109.1 . . ?
C19 C18 H00G 109.1 . . ?
H00F C18 H00G 107.8 . . ?
C20 C19 C18 113.43(10) . . ?
C20 C19 H00R 108.9 . . ?
C18 C19 H00R 108.9 . . ?
C20 C19 H00S 108.9 . . ?
C18 C19 H00S 108.9 . . ?
H00R C19 H00S 107.7 . . ?
C19 C20 H00W 109.5 . . ?
C19 C20 H00X 109.5 . . ?
H00W C20 H00X 109.5 . . ?
C19 C20 H00Y 109.5 . . ?
H00W C20 H00Y 109.5 . . ?
H00X C20 H00Y 109.5 . . ?

loop_
_geom_bond_atom_site_label_1
_geom_bond_atom_site_label_2
_geom_bond_distance
_geom_bond_site_symmetry_2
_geom_bond_publ_flag
S1 C10 1.7388(9) . ?
S1 C7 1.7491(9) . ?
O1 C1 1.3656(10) . ?
O1 C12 1.4374(10) . ?
O2 C10 1.3484(11) . ?
O2 C11 1.4316(12) . ?
N1 N2 1.2735(10) . ?
N1 C4 1.4158(11) . ?
N2 C7 1.3754(11) . ?
C1 C2 1.3895(12) . ?
C1 C6 1.4036(11) . ?
C2 C3 1.3941(12) . ?
C2 H2 0.9500 . ?
C3 C4 1.3934(11) . ?
C3 H3 0.9500 . ?
C4 C5 1.4069(12) . ?
C5 C6 1.3800(12) . ?
C5 H5 0.9500 . ?
C6 H6 0.9500 . ?
C7 C8 1.3730(12) . ?
C8 C9 1.4126(13) . ?
C8 H00N 0.9500 . ?
C9 C10 1.3690(12) . ?
C9 H00Q 0.9500 . ?
C11 H00T 0.9800 . ?
C11 H00U 0.9800 . ?
C11 H00V 0.9800 . ?
C12 C13 1.5124(12) . ?
C12 H00L 0.9900 . ?
C12 H00M 0.9900 . ?
C13 C14 1.5210(12) . ?
C13 H00O 0.9900 . ?
C13 H00P 0.9900 . ?
C14 C15 1.5263(13) . ?
C14 H00H 0.9900 . ?
C14 H00I 0.9900 . ?
C15 C16 1.5234(12) . ?
C15 H00J 0.9900 . ?
C15 H00K 0.9900 . ?
C16 C17 1.5228(13) . ?
C16 H00B 0.9900 . ?
C16 H16 0.9900 . ?
C17 C18 1.5220(13) . ?
C17 H17 0.9900 . ?
C17 H00E 0.9900 . ?
C18 C19 1.5238(14) . ?
C18 H00F 0.9900 . ?
C18 H00G 0.9900 . ?
C19 C20 1.5191(16) . ?
C19 H00R 0.9900 . ?
C19 H00S 0.9900 . ?
C20 H00W 0.9800 . ?
C20 H00X 0.9800 . ?
C20 H00Y 0.9800 . ?
